data_4066455
loop_
_publ_author_name
'Greger, Ingo'
'Kehr, Gerald'
'Fr\"ohlich, Roland'
'Erker, Gerhard'

_publ_section_title
;
 Dynamic Topochemical Reaction Control&#x2212;A Principle and Its
 Application inansa-Metallocene Synthesis&#x2020;
;
_journal_issue 14
_journal_name_full Organometallics
_journal_page_first 3210
_journal_paper_doi 10.1021/om100467y
_journal_volume 29
_journal_year 2010
_chemical_formula_sum 'C16 H18 Cl2 Zr'
_chemical_formula_weight 372.42
_chemical_name_systematic
; 
 ? 
;
_space_group_IT_number 15
_symmetry_cell_setting monoclinic
_symmetry_space_group_name_Hall '-C 2yc'
_symmetry_space_group_name_H-M 'C 1 2/c 1'
_atom_sites_solution_hydrogens geom
_atom_sites_solution_primary direct
_atom_sites_solution_secondary difmap
_audit_creation_method SHELXL-97
_cell_angle_alpha 90.00
_cell_angle_beta 97.411(2)
_cell_angle_gamma 90.00
_cell_formula_units_Z 4
_cell_length_a 14.2011(5)
_cell_length_b 6.6487(2)
_cell_length_c 16.7868(6)
_cell_measurement_reflns_used 8463
_cell_measurement_temperature 223(2)
_cell_measurement_theta_max 28.33
_cell_measurement_theta_min 4.08
_cell_volume 1571.75(9)
_computing_cell_refinement 'Collect (Nonius B.V., 1998)'
_computing_data_collection 'Collect (Nonius B.V., 1998)'
_computing_data_reduction 'Denzo-SMN (Otwinowski & Minor, 1997)'
_computing_molecular_graphics 'XP (BrukerAXS, 2000)'
_computing_publication_material 'SHELXL-97 (Sheldrick, 1997)'
_computing_structure_refinement 'SHELXL-97 (Sheldrick, 1997)'
_computing_structure_solution 'SHELXS-97 (Sheldrick, 1990)'
_diffrn_ambient_temperature 223(2)
_diffrn_measured_fraction_theta_full 0.993
_diffrn_measured_fraction_theta_max 0.993
_diffrn_measurement_device_type 'Nonius KappaCCD APEXII'
_diffrn_measurement_method '\w and \f scans'
_diffrn_radiation_monochromator 'Montel mirror'
_diffrn_radiation_source 'rotating anode Nonius FR591'
_diffrn_radiation_type MoK\a
_diffrn_radiation_wavelength 0.71073
_diffrn_reflns_av_R_equivalents 0.0232
_diffrn_reflns_av_sigmaI/netI 0.0141
_diffrn_reflns_limit_h_max 18
_diffrn_reflns_limit_h_min -18
_diffrn_reflns_limit_k_max 8
_diffrn_reflns_limit_k_min -8
_diffrn_reflns_limit_l_max 22
_diffrn_reflns_limit_l_min -22
_diffrn_reflns_number 12961
_diffrn_reflns_theta_full 28.33
_diffrn_reflns_theta_max 28.33
_diffrn_reflns_theta_min 4.07
_exptl_absorpt_coefficient_mu 1.023
_exptl_absorpt_correction_T_max 0.8958
_exptl_absorpt_correction_T_min 0.7488
_exptl_absorpt_correction_type multi-scan
_exptl_absorpt_process_details 'Denzo (Otwinowski, Borek, Majewski & Minor, 2003)'
_exptl_crystal_colour yellow
_exptl_crystal_density_diffrn 1.574
_exptl_crystal_density_method 'not measured'
_exptl_crystal_description plate
_exptl_crystal_F_000 752
_exptl_crystal_size_max 0.30
_exptl_crystal_size_mid 0.20
_exptl_crystal_size_min 0.10
_refine_diff_density_max 0.343
_refine_diff_density_min -0.222
_refine_diff_density_rms 0.045
_refine_ls_extinction_method none
_refine_ls_goodness_of_fit_ref 1.057
_refine_ls_hydrogen_treatment constr
_refine_ls_matrix_type full
_refine_ls_number_parameters 117
_refine_ls_number_reflns 1953
_refine_ls_number_restraints 0
_refine_ls_restrained_S_all 1.057
_refine_ls_R_factor_all 0.0213
_refine_ls_R_factor_gt 0.0198
_refine_ls_shift/su_max 0.000
_refine_ls_shift/su_mean 0.000
_refine_ls_structure_factor_coef Fsqd
_refine_ls_weighting_details 'calc w=1/[\s^2^(Fo^2^)+(0.0310P)^2^+1.0451P] where P=(Fo^2^+2Fc^2^)/3'
_refine_ls_weighting_scheme calc
_refine_ls_wR_factor_gt 0.0544
_refine_ls_wR_factor_ref 0.0558
_reflns_number_gt 1852
_reflns_number_total 1953
_reflns_threshold_expression >2sigma(I)
_cod_data_source_file om100467y_si_002.cif
_cod_data_source_block erk5113
_cod_original_sg_symbol_H-M C2/c
_cod_database_code 4066455

loop_
_symmetry_equiv_pos_as_xyz
'x, y, z'
'-x, y, -z+1/2'
'x+1/2, y+1/2, z'
'-x+1/2, y+1/2, -z+1/2'
'-x, -y, -z'
'x, -y, z-1/2'
'-x+1/2, -y+1/2, -z'
'x+1/2, -y+1/2, z-1/2'

loop_
_atom_site_label
_atom_site_type_symbol
_atom_site_fract_x
_atom_site_fract_y
_atom_site_fract_z
_atom_site_U_iso_or_equiv
_atom_site_adp_type
_atom_site_occupancy
_atom_site_symmetry_multiplicity
_atom_site_calc_flag
_atom_site_refinement_flags
_atom_site_disorder_assembly
_atom_site_disorder_group
Zr Zr 0.0000 0.05629(2) 0.2500 0.02827(7) Uani 1 2 d S . .
Cl1 Cl -0.11929(3) 0.30088(6) 0.19593(3) 0.04822(12) Uani 1 1 d . . .
C1 C 0.07776(16) 0.0737(3) 0.12152(12) 0.0514(5) Uani 1 1 d . . .
C2 C -0.01076(17) -0.0149(4) 0.10163(11) 0.0570(5) Uani 1 1 d . A .
H2 H -0.0611 0.0401 0.0666 0.068 Uiso 1 1 calc R . .
C3 C -0.0132(2) -0.1957(3) 0.14126(14) 0.0723(8) Uani 1 1 d . . .
H3 H -0.0654 -0.2836 0.1385 0.087 Uiso 1 1 calc R A .
C4 C 0.0742(2) -0.2249(3) 0.18562(14) 0.0790(9) Uani 1 1 d . A .
H4 H 0.0926 -0.3376 0.2177 0.095 Uiso 1 1 calc R . .
C5 C 0.13092(18) -0.0578(4) 0.17462(15) 0.0682(7) Uani 1 1 d . A .
H5 H 0.1937 -0.0374 0.1987 0.082 Uiso 1 1 calc R . .
C6A C 0.0921(2) 0.2683(4) 0.08086(16) 0.0375(8) Uani 0.677(7) 1 d P A 1
H6A H 0.0387 0.3370 0.0552 0.045 Uiso 0.677(7) 1 calc PR A 1
C7A C 0.1766(3) 0.3474(5) 0.0796(2) 0.0492(9) Uani 0.677(7) 1 d P A 1
H7A H 0.2291 0.2788 0.1068 0.059 Uiso 0.677(7) 1 calc PR A 1
C8A C 0.1955(10) 0.547(2) 0.0361(8) 0.0568(16) Uani 0.677(7) 1 d P A 1
H8A1 H 0.2313 0.5189 -0.0080 0.085 Uiso 0.677(7) 1 calc PR A 1
H8A2 H 0.2316 0.6377 0.0738 0.085 Uiso 0.677(7) 1 calc PR A 1
H8A3 H 0.1355 0.6091 0.0156 0.085 Uiso 0.677(7) 1 calc PR A 1
C6B C 0.1493(5) 0.2431(10) 0.1121(4) 0.0461(19) Uani 0.323(7) 1 d P A 2
H6B H 0.2080 0.2525 0.1450 0.055 Uiso 0.323(7) 1 calc PR A 2
C7B C 0.1231(7) 0.3708(10) 0.0562(4) 0.0444(18) Uani 0.323(7) 1 d P A 2
H7B H 0.0624 0.3589 0.0268 0.053 Uiso 0.323(7) 1 calc PR A 2
C8B C 0.182(2) 0.525(5) 0.0382(18) 0.074(8) Uani 0.323(7) 1 d P A 2
H8B1 H 0.2460 0.5002 0.0642 0.111 Uiso 0.323(7) 1 calc PR A 2
H8B2 H 0.1591 0.6514 0.0572 0.111 Uiso 0.323(7) 1 calc PR A 2
H8B3 H 0.1822 0.5317 -0.0195 0.111 Uiso 0.323(7) 1 calc PR A 2

loop_
_atom_site_aniso_label
_atom_site_aniso_U_11
_atom_site_aniso_U_22
_atom_site_aniso_U_33
_atom_site_aniso_U_23
_atom_site_aniso_U_13
_atom_site_aniso_U_12
Zr 0.03305(12) 0.02296(10) 0.02995(11) 0.000 0.00840(7) 0.000
Cl1 0.0426(2) 0.0444(2) 0.0552(2) -0.00261(17) -0.00311(18) 0.01222(17)
C1 0.0764(14) 0.0370(8) 0.0489(10) -0.0029(7) 0.0387(10) 0.0021(8)
C2 0.0771(15) 0.0631(11) 0.0328(8) -0.0100(8) 0.0148(9) 0.0057(11)
C3 0.119(2) 0.0486(11) 0.0584(12) -0.0241(10) 0.0471(14) -0.0274(13)
C4 0.146(3) 0.0395(10) 0.0627(13) 0.0115(9) 0.0564(16) 0.0411(13)
C5 0.0571(13) 0.0855(17) 0.0671(14) -0.0087(11) 0.0266(11) 0.0305(12)
C6A 0.0427(18) 0.0382(13) 0.0328(13) 0.0036(10) 0.0099(12) 0.0011(11)
C7A 0.047(2) 0.0566(17) 0.0467(16) 0.0008(13) 0.0154(15) -0.0058(15)
C8A 0.074(4) 0.050(3) 0.051(3) 0.0025(18) 0.027(3) -0.027(3)
C6B 0.041(4) 0.061(4) 0.039(3) 0.004(3) 0.014(3) -0.001(3)
C7B 0.048(4) 0.049(3) 0.037(3) -0.005(3) 0.009(3) -0.008(3)
C8B 0.105(14) 0.062(10) 0.066(8) -0.017(7) 0.058(8) -0.039(7)

loop_
_atom_type_symbol
_atom_type_description
_atom_type_scat_dispersion_real
_atom_type_scat_dispersion_imag
_atom_type_scat_source
C C 0.0033 0.0016 'International Tables Vol C Tables 4.2.6.8 and 6.1.1.4'
H H 0.0000 0.0000 'International Tables Vol C Tables 4.2.6.8 and 6.1.1.4'
Cl Cl 0.1484 0.1585 'International Tables Vol C Tables 4.2.6.8 and 6.1.1.4'
Zr Zr -2.9673 0.5597 'International Tables Vol C Tables 4.2.6.8 and 6.1.1.4'

loop_
_geom_angle_atom_site_label_1
_geom_angle_atom_site_label_2
_geom_angle_atom_site_label_3
_geom_angle
_geom_angle_site_symmetry_1
_geom_angle_site_symmetry_3
Cl1 Zr Cl1 96.31(2) 2 .
Cl1 Zr C4 110.70(8) 2 .
Cl1 Zr C4 131.24(7) . .
Cl1 Zr C4 131.24(7) 2 2
Cl1 Zr C4 110.70(8) . 2
C4 Zr C4 81.25(11) . 2
Cl1 Zr C3 135.35(6) 2 .
Cl1 Zr C3 101.22(8) . .
C4 Zr C3 32.43(9) . .
C4 Zr C3 79.23(7) 2 .
Cl1 Zr C3 101.22(8) 2 2
Cl1 Zr C3 135.35(6) . 2
C4 Zr C3 79.23(7) . 2
C4 Zr C3 32.43(9) 2 2
C3 Zr C3 94.46(12) . 2
Cl1 Zr C5 82.20(7) 2 .
Cl1 Zr C5 122.74(6) . .
C4 Zr C5 32.74(8) . .
C4 Zr C5 112.36(9) 2 .
C3 Zr C5 53.81(9) . .
C3 Zr C5 100.26(8) 2 .
Cl1 Zr C5 122.74(6) 2 2
Cl1 Zr C5 82.20(7) . 2
C4 Zr C5 112.36(9) . 2
C4 Zr C5 32.74(8) 2 2
C3 Zr C5 100.26(8) . 2
C3 Zr C5 53.81(9) 2 2
C5 Zr C5 144.65(12) . 2
Cl1 Zr C2 116.35(6) 2 .
Cl1 Zr C2 78.85(6) . .
C4 Zr C2 53.05(8) . .
C4 Zr C2 108.43(8) 2 .
C3 Zr C2 32.02(7) . .
C3 Zr C2 126.36(8) 2 .
C5 Zr C2 52.89(8) . .
C5 Zr C2 119.30(8) 2 .
Cl1 Zr C2 78.85(6) 2 2
Cl1 Zr C2 116.35(6) . 2
C4 Zr C2 108.43(8) . 2
C4 Zr C2 53.05(8) 2 2
C3 Zr C2 126.36(8) . 2
C3 Zr C2 32.02(7) 2 2
C5 Zr C2 119.30(8) . 2
C5 Zr C2 52.89(8) 2 2
C2 Zr C2 158.36(11) . 2
Cl1 Zr C1 85.91(5) 2 .
Cl1 Zr C1 90.62(5) . .
C4 Zr C1 53.61(6) . .
C4 Zr C1 131.46(6) 2 .
C3 Zr C1 53.46(6) . .
C3 Zr C1 131.06(7) 2 .
C5 Zr C1 32.14(7) . .
C5 Zr C1 150.96(8) 2 .
C2 Zr C1 31.80(7) . .
C2 Zr C1 150.10(8) 2 .
Cl1 Zr C1 90.62(5) 2 2
Cl1 Zr C1 85.91(5) . 2
C4 Zr C1 131.46(6) . 2
C4 Zr C1 53.61(6) 2 2
C3 Zr C1 131.06(7) . 2
C3 Zr C1 53.46(6) 2 2
C5 Zr C1 150.96(8) . 2
C5 Zr C1 32.14(7) 2 2
C2 Zr C1 150.10(8) . 2
C2 Zr C1 31.80(7) 2 2
C1 Zr C1 174.81(8) . 2
C2 C1 C5 106.61(19) . .
C2 C1 C6A 115.5(2) . .
C5 C1 C6A 137.8(2) . .
C2 C1 C6B 151.0(3) . .
C5 C1 C6B 102.3(3) . .
C6A C1 C6B 35.5(3) . .
C2 C1 Zr 72.96(10) . .
C5 C1 Zr 71.91(11) . .
C6A C1 Zr 121.78(12) . .
C6B C1 Zr 118.9(2) . .
C3 C2 C1 109.4(2) . .
C3 C2 Zr 71.85(11) . .
C1 C2 Zr 75.24(11) . .
C3 C2 H2 125.3 . .
C1 C2 H2 125.3 . .
Zr C2 H2 119.3 . .
C2 C3 C4 107.9(2) . .
C2 C3 Zr 76.13(11) . .
C4 C3 Zr 73.65(12) . .
C2 C3 H3 126.0 . .
C4 C3 H3 126.0 . .
Zr C3 H3 116.3 . .
C3 C4 C5 108.1(2) . .
C3 C4 Zr 73.92(11) . .
C5 C4 Zr 74.98(11) . .
C3 C4 H4 126.0 . .
C5 C4 H4 126.0 . .
Zr C4 H4 117.2 . .
C1 C5 C4 108.0(2) . .
C1 C5 Zr 75.95(11) . .
C4 C5 Zr 72.28(11) . .
C1 C5 H5 126.0 . .
C4 C5 H5 126.0 . .
Zr C5 H5 117.7 . .
C7A C6A C1 122.3(3) . .
C7A C6A H6A 118.9 . .
C1 C6A H6A 118.9 . .
C6A C7A C8A 124.2(6) . .
C6A C7A H7A 117.9 . .
C8A C7A H7A 117.9 . .
C7B C6B C1 115.2(7) . .
C7B C6B H6B 122.4 . .
C1 C6B H6B 122.4 . .
C6B C7B C8B 121.7(15) . .
C6B C7B H7B 119.2 . .
C8B C7B H7B 119.2 . .
C7B C8B H8B1 109.5 . .
C7B C8B H8B2 109.5 . .
H8B1 C8B H8B2 109.5 . .
C7B C8B H8B3 109.5 . .
H8B1 C8B H8B3 109.5 . .
H8B2 C8B H8B3 109.5 . .

loop_
_geom_bond_atom_site_label_1
_geom_bond_atom_site_label_2
_geom_bond_distance
_geom_bond_site_symmetry_2
Zr Cl1 2.4376(4) 2
Zr Cl1 2.4376(4) .
Zr C4 2.4636(18) .
Zr C4 2.4636(18) 2
Zr C3 2.4669(19) .
Zr C3 2.4669(19) 2
Zr C5 2.4979(19) .
Zr C5 2.4979(19) 2
Zr C2 2.5204(18) .
Zr C2 2.5204(18) 2
Zr C1 2.5493(17) .
Zr C1 2.5493(16) 2
C1 C2 1.389(3) .
C1 C5 1.398(3) .
C1 C6A 1.489(3) .
C1 C6B 1.539(7) .
C2 C3 1.376(3) .
C2 H2 0.9400 .
C3 C4 1.377(4) .
C3 H3 0.9400 .
C4 C5 1.399(4) .
C4 H4 0.9400 .
C5 H5 0.9400 .
C6A C7A 1.313(6) .
C6A H6A 0.9400 .
C7A C8A 1.555(15) .
C7A H7A 0.9400 .
C8A H8A1 0.9700 .
C8A H8A2 0.9700 .
C8A H8A3 0.9700 .
C6B C7B 1.285(12) .
C6B H6B 0.9400 .
C7B C8B 1.38(3) .
C7B H7B 0.9400 .
C8B H8B1 0.9700 .
C8B H8B2 0.9700 .
C8B H8B3 0.9700 .

loop_
_geom_torsion_atom_site_label_1
_geom_torsion_atom_site_label_2
_geom_torsion_atom_site_label_3
_geom_torsion_atom_site_label_4
_geom_torsion
_geom_torsion_site_symmetry_1
Cl1 Zr C1 C2 -163.67(13) 2
Cl1 Zr C1 C2 -67.39(12) .
C4 Zr C1 C2 76.79(15) .
C4 Zr C1 C2 51.38(19) 2
C3 Zr C1 C2 36.15(14) .
C3 Zr C1 C2 94.99(17) 2
C5 Zr C1 C2 114.50(19) .
C5 Zr C1 C2 7.5(2) 2
C2 Zr C1 C2 137.2(2) 2
C1 Zr C1 C2 -115.45(12) 2
Cl1 Zr C1 C5 81.83(14) 2
Cl1 Zr C1 C5 178.11(14) .
C4 Zr C1 C5 -37.71(16) .
C4 Zr C1 C5 -63.1(2) 2
C3 Zr C1 C5 -78.35(16) .
C3 Zr C1 C5 -19.5(2) 2
C5 Zr C1 C5 -107.0(3) 2
C2 Zr C1 C5 -114.50(19) .
C2 Zr C1 C5 22.7(2) 2
C1 Zr C1 C5 130.05(14) 2
Cl1 Zr C1 C6A -53.8(2) 2
Cl1 Zr C1 C6A 42.5(2) .
C4 Zr C1 C6A -173.3(3) .
C4 Zr C1 C6A 161.3(2) 2
C3 Zr C1 C6A 146.0(3) .
C3 Zr C1 C6A -155.1(2) 2
C5 Zr C1 C6A -135.6(3) .
C5 Zr C1 C6A 117.4(2) 2
C2 Zr C1 C6A 109.9(3) .
C2 Zr C1 C6A -112.9(2) 2
C1 Zr C1 C6A -5.6(2) 2
Cl1 Zr C1 C6B -12.5(4) 2
Cl1 Zr C1 C6B 83.7(4) .
C4 Zr C1 C6B -132.1(4) .
C4 Zr C1 C6B -157.5(4) 2
C3 Zr C1 C6B -172.7(4) .
C3 Zr C1 C6B -113.9(4) 2
C5 Zr C1 C6B -94.4(4) .
C5 Zr C1 C6B 158.7(4) 2
C2 Zr C1 C6B 151.1(4) .
C2 Zr C1 C6B -71.7(4) 2
C1 Zr C1 C6B 35.7(4) 2
C5 C1 C2 C3 0.3(2) .
C6A C1 C2 C3 178.10(16) .
C6B C1 C2 C3 176.4(5) .
Zr C1 C2 C3 -64.25(13) .
C5 C1 C2 Zr 64.51(13) .
C6A C1 C2 Zr -117.65(15) .
C6B C1 C2 Zr -119.3(5) .
Cl1 Zr C2 C3 134.86(16) 2
Cl1 Zr C2 C3 -133.58(17) .
C4 Zr C2 C3 37.90(16) .
C4 Zr C2 C3 -25.3(2) 2
C3 Zr C2 C3 5.5(3) 2
C5 Zr C2 C3 79.25(18) .
C5 Zr C2 C3 -59.20(19) 2
C2 Zr C2 C3 3.31(16) 2
C1 Zr C2 C3 116.6(2) .
C1 Zr C2 C3 -72.8(2) 2
Cl1 Zr C2 C1 18.24(14) 2
Cl1 Zr C2 C1 109.80(12) .
C4 Zr C2 C1 -78.72(15) .
C4 Zr C2 C1 -141.89(14) 2
C3 Zr C2 C1 -116.6(2) .
C3 Zr C2 C1 -111.14(15) 2
C5 Zr C2 C1 -37.38(12) .
C5 Zr C2 C1 -175.82(12) 2
C2 Zr C2 C1 -113.32(12) 2
C1 Zr C2 C1 170.57(14) 2
C1 C2 C3 C4 -1.0(2) .
Zr C2 C3 C4 -67.39(13) .
C1 C2 C3 Zr 66.44(14) .
Cl1 Zr C3 C2 -64.7(2) 2
Cl1 Zr C3 C2 46.44(16) .
C4 Zr C3 C2 -113.7(2) .
C4 Zr C3 C2 155.7(2) 2
C3 Zr C3 C2 -175.6(2) 2
C5 Zr C3 C2 -76.11(16) .
C5 Zr C3 C2 130.43(17) 2
C2 Zr C3 C2 -178.49(7) 2
C1 Zr C3 C2 -35.90(14) .
C1 Zr C3 C2 140.83(14) 2
Cl1 Zr C3 C4 49.06(17) 2
Cl1 Zr C3 C4 160.18(12) .
C4 Zr C3 C4 -90.61(19) 2
C3 Zr C3 C4 -61.84(14) 2
C5 Zr C3 C4 37.63(13) .
C5 Zr C3 C4 -115.84(15) 2
C2 Zr C3 C4 113.7(2) .
C2 Zr C3 C4 -64.75(16) 2
C1 Zr C3 C4 77.84(14) .
C1 Zr C3 C4 -105.43(15) 2
C2 C3 C4 C5 1.3(2) .
Zr C3 C4 C5 -67.80(14) .
C2 C3 C4 Zr 69.07(13) .
Cl1 Zr C4 C3 -145.42(12) 2
Cl1 Zr C4 C3 -26.25(17) .
C4 Zr C4 C3 83.67(17) 2
C3 Zr C4 C3 116.53(16) 2
C5 Zr C4 C3 -114.3(2) .
C5 Zr C4 C3 73.26(15) 2
C2 Zr C4 C3 -37.40(12) .
C2 Zr C4 C3 129.85(13) 2
C1 Zr C4 C3 -77.34(14) .
C1 Zr C4 C3 104.13(14) 2
Cl1 Zr C4 C5 -31.09(17) 2
Cl1 Zr C4 C5 88.08(19) .
C4 Zr C4 C5 -162.0(2) 2
C3 Zr C4 C5 114.3(2) .
C3 Zr C4 C5 -129.1(2) 2
C5 Zr C4 C5 -172.41(10) 2
C2 Zr C4 C5 76.93(16) .
C2 Zr C4 C5 -115.82(16) 2
C1 Zr C4 C5 36.99(15) .
C1 Zr C4 C5 -141.54(15) 2
C2 C1 C5 C4 0.5(2) .
C6A C1 C5 C4 -176.6(2) .
C6B C1 C5 C4 -177.6(3) .
Zr C1 C5 C4 65.74(14) .
C2 C1 C5 Zr -65.21(13) .
C6A C1 C5 Zr 117.7(2) .
C6B C1 C5 Zr 116.7(2) .
C3 C4 C5 C1 -1.1(2) .
Zr C4 C5 C1 -68.20(14) .
C3 C4 C5 Zr 67.08(14) .
Cl1 Zr C5 C1 -94.76(13) 2
Cl1 Zr C5 C1 -2.25(17) .
C4 Zr C5 C1 114.4(2) .
C4 Zr C5 C1 133.71(15) 2
C3 Zr C5 C1 77.16(15) .
C3 Zr C5 C1 165.18(15) 2
C5 Zr C5 C1 126.62(14) 2
C2 Zr C5 C1 36.97(13) .
C2 Zr C5 C1 -167.26(13) 2
C1 Zr C5 C1 -171.80(12) 2
Cl1 Zr C5 C4 150.82(17) 2
Cl1 Zr C5 C4 -116.68(16) .
C4 Zr C5 C4 19.3(2) 2
C3 Zr C5 C4 -37.27(15) .
C3 Zr C5 C4 50.7(2) 2
C5 Zr C5 C4 12.19(15) 2
C2 Zr C5 C4 -77.46(18) .
C2 Zr C5 C4 78.32(18) 2
C1 Zr C5 C4 -114.4(2) .
C1 Zr C5 C4 73.8(2) 2
C2 C1 C6A C7A -164.9(2) .
C5 C1 C6A C7A 12.1(4) .
C6B C1 C6A C7A 13.7(4) .
Zr C1 C6A C7A 110.1(3) .
C1 C6A C7A C8A 178.3(7) .
C2 C1 C6B C7B -6.5(9) .
C5 C1 C6B C7B 169.7(5) .
C6A C1 C6B C7B -9.2(4) .
Zr C1 C6B C7B -114.3(5) .
C1 C6B C7B C8B -176.7(15) .
